data_4003268
loop_
_publ_author_name
'Engel, Emile R.'
'Smith, Vincent J.'
'Bezuidenhout, Charl X.'
'Barbour, Leonard J.'

_publ_section_title
;
 Thermoresponsive Organic Inclusion Compounds: Modification of Thermal
 Expansion Behavior by Simple Guest Replacement
;
_journal_issue 14
_journal_name_full 'Chemistry of Materials'
_journal_page_first 5073
_journal_paper_doi 10.1021/acs.chemmater.6b01916
_journal_volume 28
_journal_year 2016
_chemical_compound_source sigma
_chemical_formula_moiety 'C12 H24 O6, 2(C H3 N O2)'
_chemical_formula_sum 'C14 H30 N2 O10'
_chemical_formula_weight 386.40
_chemical_name_common 260K
_space_group_crystal_system monoclinic
_space_group_IT_number 14
_space_group_name_Hall '-P 2yn'
_space_group_name_H-M_alt 'P 1 21/n 1'
_symmetry_Int_Tables_number 14
_atom_sites_solution_hydrogens geom
_atom_sites_solution_primary direct
_atom_sites_solution_secondary difmap
_audit_creation_date 2015-10-06
_audit_creation_method
;
Olex2 1.2
(compiled 2014.09.19 svn.r3010 for OlexSys, GUI svn.r4874)
;
_cell_angle_alpha 90.00
_cell_angle_beta 101.529(2)
_cell_angle_gamma 90.00
_cell_formula_units_Z 2
_cell_length_a 9.1488(15)
_cell_length_b 8.1812(13)
_cell_length_c 13.928(2)
_cell_measurement_reflns_used 3351
_cell_measurement_temperature 260(2)
_cell_measurement_theta_max 23.29
_cell_measurement_theta_min 2.46
_cell_volume 1021.5(3)
_computing_cell_refinement 'Bruker SAINT'
_computing_data_collection 'Bruker APEX2'
_computing_data_reduction 'Bruker SAINT'
_computing_molecular_graphics 'Olex2 (Dolomanov et al., 2009)'
_computing_publication_material 'Olex2 (Dolomanov et al., 2009)'
_computing_structure_refinement 'ShelXL (Sheldrick, 2008)'
_computing_structure_solution 'ShelXS (Sheldrick, 2008)'
_diffrn_ambient_pressure 101.3
_diffrn_ambient_temperature 260(2)
_diffrn_measured_fraction_theta_full 0.999
_diffrn_measured_fraction_theta_max 0.995
_diffrn_measurement_device_type 'Bruker APEX-II CCD'
_diffrn_measurement_method '\f and \w scans'
_diffrn_radiation_monochromator 'INCOATEC quazar mirrior optics'
_diffrn_radiation_probe x-ray
_diffrn_radiation_type MoK\a
_diffrn_radiation_wavelength 0.71073
_diffrn_reflns_av_R_equivalents 0.0281
_diffrn_reflns_av_unetI/netI 0.0194
_diffrn_reflns_limit_h_max 12
_diffrn_reflns_limit_h_min -12
_diffrn_reflns_limit_k_max 10
_diffrn_reflns_limit_k_min -10
_diffrn_reflns_limit_l_max 18
_diffrn_reflns_limit_l_min -18
_diffrn_reflns_number 14870
_diffrn_reflns_theta_full 26.00
_diffrn_reflns_theta_max 28.32
_diffrn_reflns_theta_min 2.46
_diffrn_source 'INCOATEC Mo micro source'
_diffrn_standards_number 0
_exptl_absorpt_coefficient_mu 0.107
_exptl_absorpt_correction_T_max 0.9718
_exptl_absorpt_correction_T_min 0.9586
_exptl_absorpt_correction_type multi-scan
_exptl_absorpt_process_details 'symmetry-related measurements'
_exptl_crystal_colour colourless
_exptl_crystal_density_diffrn 1.256
_exptl_crystal_density_method 'not measured'
_exptl_crystal_description 'cubic prisms'
_exptl_crystal_F_000 416
_exptl_crystal_recrystallization_method nitromethane
_exptl_crystal_size_max 0.4
_exptl_crystal_size_mid 0.36
_exptl_crystal_size_min 0.27
_refine_diff_density_max 0.422
_refine_diff_density_min -0.361
_refine_diff_density_rms 0.049
_refine_ls_extinction_method none
_refine_ls_goodness_of_fit_ref 1.084
_refine_ls_hydrogen_treatment constr
_refine_ls_matrix_type full
_refine_ls_number_parameters 119
_refine_ls_number_reflns 2530
_refine_ls_number_restraints 0
_refine_ls_restrained_S_all 1.084
_refine_ls_R_factor_all 0.1035
_refine_ls_R_factor_gt 0.0737
_refine_ls_shift/su_max 0.000
_refine_ls_shift/su_mean 0.000
_refine_ls_structure_factor_coef Fsqd
_refine_ls_weighting_details 'calc w=1/[\s^2^(Fo^2^)+(0.1118P)^2^+0.5114P] where P=(Fo^2^+2Fc^2^)/3'
_refine_ls_weighting_scheme calc
_refine_ls_wR_factor_gt 0.2245
_refine_ls_wR_factor_ref 0.2492
_reflns_number_gt 1647
_reflns_number_total 2530
_reflns_threshold_expression >2sigma(I)
_cod_data_source_file 1_260k.cif
_cod_data_source_block C:\Users\vjs\Desktop\Emile\260K\260k.CIF
_cod_depositor_comments
;
The following automatic conversions were performed:

data item '_refine_ls_hydrogen_treatment' value 'Constr' was changed
to 'constr' in accordance with the
/home/saulius/struct/COD-crude-data/automatic-downloads/DataCite-retrospective/ACS/depositions/lib/dictionaries/cif_core.dic
dictionary named 'cif_core.dic' version 2.4.2 last updated on
2011-04-26.

Automatic conversion script
Id: cif_fix_values 6909 2019-04-08 15:41:33Z antanas 

The following automatic conversions were performed:

data name '_iucr_refine_instruction_details' was replaced with
'_iucr_refine_instructions_details' as specified in the replacement
file 'data/replacement-values/replacement_tags.lst'.

Automatic conversion script
Id: cif_correct_tags 9268 2022-04-12 08:56:07Z antanas 
;
_cod_original_cell_volume 1021.4(3)
_cod_database_code 4003268
_olex2_refinement_description
;
1. Others
 Fixed Uiso: H1A(0.093) H1B(0.093) H2A(0.091) H2B(0.091) H3A(0.088) H3B(0.088)
 H4A(0.088) H4B(0.088) H5A(0.087) H5B(0.087) H6A(0.094) H6B(0.094) H7A(0.097)
 H7B(0.097) H7C(0.097)
 Fixed X: H1A(0.0461) H1B(0.0937) H2A(0.2405) H2B(0.1963) H3A(0.4531)
 H3B(0.4202) H4A(0.6676) H4B(0.7021) H5A(0.858) H5B(0.7163) H6A(0.8335)
 H6B(0.9733) H7A(0.4532) H7B(0.3785) H7C(0.5293)
 Fixed Y: H1A(0.3588) H1B(0.5227) H2A(0.595) H2B(0.4316) H3A(0.3552)
 H3B(0.5035) H4A(0.6066) H4B(0.4535) H5A(0.6836) H5B(0.7732) H6A(0.7855)
 H6B(0.6859) H7A(0.7568) H7B(0.6181) H7C(0.6961)
 Fixed Z: H1A(0.3222) H1B(0.3787) H2A(0.2617) H2B(0.2039) H3A(0.2439)
 H3B(0.1709) H4A(0.2246) H4B(0.2936) H5A(0.3461) H5B(0.3683) H6A(0.5362)
 H6B(0.5198) H7A(0.4393) H7B(0.4905) H7C(0.5442)
;
_olex2_submission_special_instructions 'No special instructions were received'

loop_
_space_group_symop_id
_space_group_symop_operation_xyz
1 'x, y, z'
2 '-x+1/2, y+1/2, -z+1/2'
3 '-x, -y, -z'
4 'x-1/2, -y-1/2, z-1/2'

loop_
_atom_site_label
_atom_site_type_symbol
_atom_site_fract_x
_atom_site_fract_y
_atom_site_fract_z
_atom_site_U_iso_or_equiv
_atom_site_adp_type
_atom_site_occupancy
_atom_site_symmetry_multiplicity
_atom_site_calc_flag
_atom_site_refinement_flags
O1 O 0.2612(2) 0.3997(2) 0.34654(14) 0.0627(6) Uani 1 1 d .
O2 O 0.5176(2) 0.5676(2) 0.30493(13) 0.0639(6) Uani 1 1 d .
O3 O 0.7824(2) 0.5881(2) 0.45622(15) 0.0658(6) Uani 1 1 d .
O4 O 0.2243(3) 0.8647(4) 0.5049(3) 0.1326(13) Uani 1 1 d .
O5 O 0.4064(5) 0.9018(5) 0.6209(3) 0.1513(16) Uani 1 1 d .
N1 N 0.3531(3) 0.8399(3) 0.54451(19) 0.0663(7) Uani 1 1 d .
C1 C 0.1210(3) 0.4091(4) 0.3727(3) 0.0779(10) Uani 1 1 d .
H1A H 0.0461 0.3588 0.3222 0.093 Uiso 1 1 calc R
H1B H 0.0937 0.5227 0.3787 0.093 Uiso 1 1 calc R
C2 C 0.2671(4) 0.4809(4) 0.2572(2) 0.0755(9) Uani 1 1 d .
H2A H 0.2405 0.5950 0.2617 0.091 Uiso 1 1 calc R
H2B H 0.1963 0.4316 0.2039 0.091 Uiso 1 1 calc R
C3 C 0.4199(4) 0.4680(4) 0.2373(2) 0.0735(9) Uani 1 1 d .
H3A H 0.4531 0.3552 0.2439 0.088 Uiso 1 1 calc R
H3B H 0.4202 0.5035 0.1709 0.088 Uiso 1 1 calc R
C4 C 0.6653(4) 0.5650(4) 0.2895(2) 0.0736(9) Uani 1 1 d .
H4A H 0.6676 0.6066 0.2246 0.088 Uiso 1 1 calc R
H4B H 0.7021 0.4535 0.2936 0.088 Uiso 1 1 calc R
C5 C 0.7621(4) 0.6671(4) 0.3644(3) 0.0723(9) Uani 1 1 d .
H5A H 0.8580 0.6836 0.3461 0.087 Uiso 1 1 calc R
H5B H 0.7163 0.7732 0.3683 0.087 Uiso 1 1 calc R
C6 C 0.8734(3) 0.6762(4) 0.5327(3) 0.0782(10) Uani 1 1 d .
H6A H 0.8335 0.7855 0.5362 0.094 Uiso 1 1 calc R
H6B H 0.9733 0.6859 0.5198 0.094 Uiso 1 1 calc R
C7 C 0.4356(3) 0.7173(3) 0.5009(2) 0.0648(7) Uani 1 1 d .
H7A H 0.4532 0.7568 0.4393 0.097 Uiso 1 1 calc R
H7B H 0.3785 0.6181 0.4905 0.097 Uiso 1 1 calc R
H7C H 0.5293 0.6961 0.5442 0.097 Uiso 1 1 calc R

loop_
_atom_site_aniso_label
_atom_site_aniso_U_11
_atom_site_aniso_U_22
_atom_site_aniso_U_33
_atom_site_aniso_U_23
_atom_site_aniso_U_13
_atom_site_aniso_U_12
O1 0.0579(11) 0.0609(11) 0.0644(12) -0.0031(9) 0.0004(8) 0.0098(8)
O2 0.0789(13) 0.0624(11) 0.0542(10) -0.0055(8) 0.0222(9) 0.0053(9)
O3 0.0638(12) 0.0576(11) 0.0794(13) 0.0000(9) 0.0228(10) -0.0064(9)
O4 0.0752(18) 0.134(3) 0.185(3) 0.016(2) 0.0155(19) 0.0387(17)
O5 0.163(3) 0.159(3) 0.118(3) -0.071(2) -0.005(2) 0.055(3)
N1 0.0726(16) 0.0598(13) 0.0673(15) 0.0032(11) 0.0157(12) 0.0155(11)
C1 0.0472(15) 0.081(2) 0.097(2) -0.0216(18) -0.0062(14) 0.0033(14)
C2 0.089(2) 0.0639(17) 0.0599(17) -0.0022(13) -0.0175(15) 0.0087(15)
C3 0.110(3) 0.0658(17) 0.0429(13) -0.0036(12) 0.0113(15) 0.0058(16)
C4 0.092(2) 0.0758(19) 0.0641(17) 0.0084(14) 0.0430(16) 0.0170(16)
C5 0.0707(18) 0.0634(16) 0.094(2) 0.0160(16) 0.0445(17) 0.0048(14)
C6 0.0528(16) 0.0739(19) 0.111(3) -0.0179(18) 0.0237(16) -0.0163(14)
C7 0.0687(17) 0.0560(15) 0.0712(17) -0.0041(13) 0.0176(14) 0.0134(12)

loop_
_atom_type_symbol
_atom_type_description
_atom_type_scat_dispersion_real
_atom_type_scat_dispersion_imag
_atom_type_scat_source
C C 0.0033 0.0016 'International Tables Vol C Tables 4.2.6.8 and 6.1.1.4'
H H 0.0000 0.0000 'International Tables Vol C Tables 4.2.6.8 and 6.1.1.4'
N N 0.0061 0.0033 'International Tables Vol C Tables 4.2.6.8 and 6.1.1.4'
O O 0.0106 0.0060 'International Tables Vol C Tables 4.2.6.8 and 6.1.1.4'

loop_
_geom_angle_atom_site_label_1
_geom_angle_atom_site_label_2
_geom_angle_atom_site_label_3
_geom_angle
_geom_angle_site_symmetry_1
_geom_angle_site_symmetry_3
C1 O1 C2 113.4(2) . .
C4 O2 C3 112.7(2) . .
C5 O3 C6 113.6(2) . .
O4 N1 C7 117.5(3) . .
O5 N1 O4 121.4(3) . .
O5 N1 C7 120.7(3) . .
O1 C1 H1A 109.8 . .
O1 C1 H1B 109.8 . .
O1 C1 C6 109.5(2) . 3_666
H1A C1 H1B 108.2 . .
C6 C1 H1A 109.8 3_666 .
C6 C1 H1B 109.8 3_666 .
O1 C2 H2A 109.8 . .
O1 C2 H2B 109.8 . .
O1 C2 C3 109.4(2) . .
H2A C2 H2B 108.2 . .
C3 C2 H2A 109.8 . .
C3 C2 H2B 109.8 . .
O2 C3 C2 109.2(2) . .
O2 C3 H3A 109.8 . .
O2 C3 H3B 109.8 . .
C2 C3 H3A 109.8 . .
C2 C3 H3B 109.8 . .
H3A C3 H3B 108.3 . .
O2 C4 H4A 109.7 . .
O2 C4 H4B 109.7 . .
O2 C4 C5 109.9(2) . .
H4A C4 H4B 108.2 . .
C5 C4 H4A 109.7 . .
C5 C4 H4B 109.7 . .
O3 C5 C4 109.3(2) . .
O3 C5 H5A 109.8 . .
O3 C5 H5B 109.8 . .
C4 C5 H5A 109.8 . .
C4 C5 H5B 109.8 . .
H5A C5 H5B 108.3 . .
O3 C6 C1 109.9(2) . 3_666
O3 C6 H6A 109.7 . .
O3 C6 H6B 109.7 . .
C1 C6 H6A 109.7 3_666 .
C1 C6 H6B 109.7 3_666 .
H6A C6 H6B 108.2 . .
N1 C7 H7A 109.5 . .
N1 C7 H7B 109.5 . .
N1 C7 H7C 109.5 . .
H7A C7 H7B 109.5 . .
H7A C7 H7C 109.5 . .
H7B C7 H7C 109.5 . .

loop_
_geom_bond_atom_site_label_1
_geom_bond_atom_site_label_2
_geom_bond_distance
_geom_bond_site_symmetry_2
O1 C1 1.404(4) .
O1 C2 1.421(4) .
O2 C3 1.419(4) .
O2 C4 1.410(4) .
O3 C5 1.412(4) .
O3 C6 1.412(4) .
O4 N1 1.215(4) .
O5 N1 1.191(4) .
N1 C7 1.458(3) .
C1 H1A 0.9700 .
C1 H1B 0.9700 .
C1 C6 1.483(5) 3_666
C2 H2A 0.9700 .
C2 H2B 0.9700 .
C2 C3 1.482(5) .
C3 H3A 0.9700 .
C3 H3B 0.9700 .
C4 H4A 0.9700 .
C4 H4B 0.9700 .
C4 C5 1.483(5) .
C5 H5A 0.9700 .
C5 H5B 0.9700 .
C6 C1 1.483(5) 3_666
C6 H6A 0.9700 .
C6 H6B 0.9700 .
C7 H7A 0.9600 .
C7 H7B 0.9600 .
C7 H7C 0.9600 .

loop_
_geom_torsion_atom_site_label_1
_geom_torsion_atom_site_label_2
_geom_torsion_atom_site_label_3
_geom_torsion_atom_site_label_4
_geom_torsion
_geom_torsion_site_symmetry_4
O1 C2 C3 O2 -70.8(3) .
O2 C4 C5 O3 71.1(3) .
C1 O1 C2 C3 178.5(2) .
C2 O1 C1 C6 -179.0(2) 3_666
C3 O2 C4 C5 -178.2(2) .
C4 O2 C3 C2 -178.6(2) .
C5 O3 C6 C1 175.7(2) 3_666
C6 O3 C5 C4 -179.9(2) .
